data_7701937
loop_
_publ_author_name
'Yadav, Chote Lal'
'Rajput, Gunjan'
'Manar, Krishna K.'
'Kumari, Kavita'
'Drew, Michael G. B.'
'Singh, Nanhai'

_publ_section_title
;
 Cooperative metal-ligand influence on the formation of coordination
 polymers, and conducting and photophysical properties of Tl(i)
 \b-oxodithioester complexes.
;
_journal_issue 45
_journal_name_full 'Dalton transactions (Cambridge, England : 2003)'
_journal_page_first 16264
_journal_page_last 16278
_journal_paper_doi 10.1039/c8dt03694b
_journal_volume 47
_journal_year 2018
_chemical_formula_sum 'C18 H14 O S2'
_chemical_formula_weight 310.41
_space_group_crystal_system triclinic
_space_group_IT_number 2
_space_group_name_Hall '-P 1'
_space_group_name_H-M_alt 'P -1'
_symmetry_space_group_name_Hall '-P 1'
_symmetry_space_group_name_H-M 'P -1'
_atom_sites_solution_hydrogens mixed
_audit_creation_method SHELXL-2016/6
_audit_update_record
;
2018-08-10 deposited with the CCDC.
2018-10-12 downloaded from the CCDC.
;
_cell_angle_alpha 78.227(7)
_cell_angle_beta 68.521(7)
_cell_angle_gamma 78.296(7)
_cell_formula_units_Z 2
_cell_length_a 8.6083(7)
_cell_length_b 9.1906(8)
_cell_length_c 10.2695(8)
_cell_measurement_reflns_used 5170
_cell_measurement_temperature 150(2)
_cell_measurement_theta_max 30.00
_cell_measurement_theta_min 3.67
_cell_volume 732.79(11)
_computing_cell_refinement 'Crysalis, Oxford Diffraction'
_computing_data_collection 'Crysalis, Oxford Diffraction'
_computing_data_reduction 'Crysalis, Oxford Diffraction'
_computing_molecular_graphics PLATON(Spek,2004)
_computing_publication_material 'SHELXL, PLATON, WINGX (Ferrugia, 2012)'
_computing_structure_refinement 'SHELXL (Sheldrick, 2008)'
_computing_structure_solution 'SHELXS (Sheldrick, 2008)'
_diffrn_ambient_temperature 150(2)
_diffrn_measured_fraction_theta_full 0.981
_diffrn_measured_fraction_theta_max 0.955
_diffrn_measurement_device_type 'Oxford Diffaction X-Calibor System'
_diffrn_measurement_method '321 frames, counting time 10 s.'
_diffrn_radiation_type MoK\a
_diffrn_radiation_wavelength 0.71073
_diffrn_reflns_av_R_equivalents 0.0148
_diffrn_reflns_av_unetI/netI 0.0372
_diffrn_reflns_Laue_measured_fraction_full 0.981
_diffrn_reflns_Laue_measured_fraction_max 0.955
_diffrn_reflns_limit_h_max 11
_diffrn_reflns_limit_h_min -12
_diffrn_reflns_limit_k_max 12
_diffrn_reflns_limit_k_min -9
_diffrn_reflns_limit_l_max 14
_diffrn_reflns_limit_l_min -10
_diffrn_reflns_number 5170
_diffrn_reflns_point_group_measured_fraction_full 0.981
_diffrn_reflns_point_group_measured_fraction_max 0.955
_diffrn_reflns_theta_full 25.242
_diffrn_reflns_theta_max 29.987
_diffrn_reflns_theta_min 3.672
_diffrn_standards_decay_% n/a
_diffrn_standards_interval_count n/a
_diffrn_standards_interval_time n/a
_exptl_absorpt_coefficient_mu 0.358
_exptl_absorpt_correction_T_max 1.000
_exptl_absorpt_correction_T_min 0.966
_exptl_absorpt_correction_type empirical
_exptl_absorpt_process_details 'ABSPACK, Oxford Diffraction Ltd'
_exptl_crystal_colour black
_exptl_crystal_density_diffrn 1.407
_exptl_crystal_description needle
_exptl_crystal_F_000 324
_exptl_crystal_size_max 0.17
_exptl_crystal_size_mid 0.06
_exptl_crystal_size_min 0.06
_refine_diff_density_max 0.372
_refine_diff_density_min -0.320
_refine_diff_density_rms 0.056
_refine_ls_extinction_method none
_refine_ls_goodness_of_fit_ref 1.044
_refine_ls_hydrogen_treatment mixed
_refine_ls_matrix_type full
_refine_ls_number_parameters 194
_refine_ls_number_reflns 4074
_refine_ls_number_restraints 1
_refine_ls_restrained_S_all 1.044
_refine_ls_R_factor_all 0.0503
_refine_ls_R_factor_gt 0.0404
_refine_ls_shift/su_max 0.001
_refine_ls_shift/su_mean 0.000
_refine_ls_structure_factor_coef Fsqd
_refine_ls_weighting_details 'w=1/[\s^2^(Fo^2^)+(0.0475P)^2^+0.1767P] where P=(Fo^2^+2Fc^2^)/3'
_refine_ls_weighting_scheme calc
_refine_ls_wR_factor_gt 0.0982
_refine_ls_wR_factor_ref 0.1037
_reflns_Friedel_coverage 0.000
_reflns_number_gt 3460
_reflns_number_total 4074
_reflns_threshold_expression 'I > 2\s(I)'
_cod_data_source_file c8dt03694b2.cif
_cod_data_source_block HL5
_cod_database_code 7701937
_shelx_shelxl_version_number 2016/6
_shelx_space_group_comment
;
The symmetry employed for this shelxl refinement is uniquely defined
by the following loop, which should always be used as a source of
symmetry information in preference to the above space-group names.
They are only intended as comments.
;

loop_
_space_group_symop_operation_xyz
'x, y, z'
'-x, -y, -z'

loop_
_atom_site_label
_atom_site_type_symbol
_atom_site_fract_x
_atom_site_fract_y
_atom_site_fract_z
_atom_site_U_iso_or_equiv
_atom_site_adp_type
_atom_site_occupancy
_atom_site_site_symmetry_order
_atom_site_calc_flag
_atom_site_refinement_flags_posn
_atom_site_refinement_flags_adp
O11 O 0.28678(14) 1.15557(13) -0.41188(11) 0.0258(2) Uani 1 1 d D .
H11 H 0.346(2) 1.0781(19) -0.395(2) 0.039 Uiso 1 1 d D U
C12 C 0.18637(17) 1.18985(15) -0.28522(14) 0.0175(3) Uani 1 1 d . .
C13 C 0.19975(18) 1.11342(16) -0.16084(15) 0.0208(3) Uani 1 1 d . .
H13 H 0.122051 1.146843 -0.078522 0.025 Uiso 1 1 calc R U
C14 C 0.32170(18) 0.98665(16) -0.14437(15) 0.0195(3) Uani 1 1 d . .
S15 S 0.47348(5) 0.90852(4) -0.27586(4) 0.02691(11) Uani 1 1 d . .
S16 S 0.29026(5) 0.91995(5) 0.03274(4) 0.03034(12) Uani 1 1 d . .
C17 C 0.4540(2) 0.7649(2) 0.03196(19) 0.0341(4) Uani 1 1 d . .
H17A H 0.438956 0.687437 -0.010629 0.051 Uiso 1 1 calc R U
H17B H 0.449448 0.726460 0.127311 0.051 Uiso 1 1 calc R U
H17C H 0.561540 0.797722 -0.021222 0.051 Uiso 1 1 calc R U
C21 C 0.05515(17) 1.32041(15) -0.29195(14) 0.0173(3) Uani 1 1 d . .
C22 C -0.07026(17) 1.30770(15) -0.34474(13) 0.0176(3) Uani 1 1 d . .
C23 C -0.08399(18) 1.17056(16) -0.38203(15) 0.0214(3) Uani 1 1 d . .
H23 H -0.006348 1.085892 -0.373251 0.026 Uiso 1 1 calc R U
C24 C -0.2088(2) 1.16212(19) -0.43010(16) 0.0278(3) Uani 1 1 d . .
H24 H -0.216058 1.071612 -0.453239 0.033 Uiso 1 1 calc R U
C25 C -0.3279(2) 1.2894(2) -0.44543(18) 0.0315(4) Uani 1 1 d . .
H25 H -0.411824 1.282037 -0.479625 0.038 Uiso 1 1 calc R U
C26 C -0.3208(2) 1.42151(19) -0.41080(17) 0.0281(3) Uani 1 1 d . .
H26 H -0.399895 1.504311 -0.421475 0.034 Uiso 1 1 calc R U
C27 C -0.19291(18) 1.43520(16) -0.35792(15) 0.0205(3) Uani 1 1 d . .
C28 C -0.18554(19) 1.56909(16) -0.31880(16) 0.0237(3) Uani 1 1 d . .
H28 H -0.264456 1.652177 -0.329061 0.028 Uiso 1 1 calc R U
C29 C -0.06367(18) 1.58227(16) -0.26483(15) 0.0210(3) Uani 1 1 d . .
C30 C -0.0560(2) 1.72110(17) -0.22770(17) 0.0286(3) Uani 1 1 d . .
H30 H -0.136180 1.803511 -0.236818 0.034 Uiso 1 1 calc R U
C31 C 0.0661(2) 1.73478(19) -0.17942(17) 0.0321(4) Uani 1 1 d . .
H31 H 0.069882 1.826334 -0.156185 0.039 Uiso 1 1 calc R U
C32 C 0.1882(2) 1.6098(2) -0.16417(18) 0.0332(4) Uani 1 1 d . .
H32 H 0.271108 1.620045 -0.130084 0.040 Uiso 1 1 calc R U
C33 C 0.1862(2) 1.47506(18) -0.19853(17) 0.0269(3) Uani 1 1 d . .
H33 H 0.268025 1.394707 -0.188117 0.032 Uiso 1 1 calc R U
C34 C 0.06015(18) 1.45552(16) -0.25033(14) 0.0194(3) Uani 1 1 d . .

loop_
_atom_site_aniso_label
_atom_site_aniso_U_11
_atom_site_aniso_U_22
_atom_site_aniso_U_33
_atom_site_aniso_U_23
_atom_site_aniso_U_13
_atom_site_aniso_U_12
O11 0.0234(6) 0.0295(6) 0.0168(5) -0.0040(4) -0.0036(4) 0.0081(4)
C12 0.0152(6) 0.0183(6) 0.0186(6) -0.0042(5) -0.0050(5) -0.0013(5)
C13 0.0194(7) 0.0218(7) 0.0178(6) -0.0042(5) -0.0044(5) 0.0020(5)
C14 0.0180(6) 0.0197(6) 0.0199(6) 0.0001(5) -0.0063(5) -0.0035(5)
S15 0.02200(19) 0.0255(2) 0.02575(19) -0.00292(15) -0.00525(14) 0.00695(15)
S16 0.0288(2) 0.0350(2) 0.02056(19) 0.00431(15) -0.00850(15) 0.00224(17)
C17 0.0321(9) 0.0323(9) 0.0373(9) 0.0079(7) -0.0196(7) -0.0013(7)
C21 0.0162(6) 0.0173(6) 0.0163(6) -0.0018(5) -0.0047(5) 0.0002(5)
C22 0.0168(6) 0.0186(6) 0.0150(6) -0.0002(5) -0.0040(5) -0.0020(5)
C23 0.0213(7) 0.0208(7) 0.0208(7) -0.0038(5) -0.0050(5) -0.0035(5)
C24 0.0280(8) 0.0314(8) 0.0264(7) -0.0058(6) -0.0084(6) -0.0098(6)
C25 0.0257(8) 0.0425(10) 0.0311(8) -0.0006(7) -0.0152(7) -0.0094(7)
C26 0.0203(7) 0.0318(8) 0.0307(8) 0.0039(6) -0.0128(6) -0.0009(6)
C27 0.0170(6) 0.0208(7) 0.0208(6) 0.0010(5) -0.0059(5) -0.0009(5)
C28 0.0203(7) 0.0186(7) 0.0259(7) -0.0003(5) -0.0050(6) 0.0029(5)
C29 0.0213(7) 0.0174(6) 0.0195(6) -0.0025(5) -0.0022(5) -0.0009(5)
C30 0.0310(8) 0.0203(7) 0.0270(8) -0.0062(6) -0.0003(6) -0.0023(6)
C31 0.0409(10) 0.0257(8) 0.0281(8) -0.0106(6) -0.0032(7) -0.0105(7)
C32 0.0387(10) 0.0356(9) 0.0321(8) -0.0085(7) -0.0137(7) -0.0129(7)
C33 0.0283(8) 0.0272(8) 0.0288(8) -0.0048(6) -0.0127(6) -0.0051(6)
C34 0.0203(7) 0.0192(6) 0.0172(6) -0.0024(5) -0.0048(5) -0.0023(5)

loop_
_atom_type_symbol
_atom_type_description
_atom_type_scat_dispersion_real
_atom_type_scat_dispersion_imag
_atom_type_scat_source
C C 0.0033 0.0016 'International Tables Vol C Tables 4.2.6.8 and 6.1.1.4'
H H 0.0000 0.0000 'International Tables Vol C Tables 4.2.6.8 and 6.1.1.4'
N N 0.0061 0.0033 'International Tables Vol C Tables 4.2.6.8 and 6.1.1.4'
O O 0.0106 0.0060 'International Tables Vol C Tables 4.2.6.8 and 6.1.1.4'
S S 0.1246 0.1234 'International Tables Vol C Tables 4.2.6.8 and 6.1.1.4'

loop_
_geom_angle_atom_site_label_1
_geom_angle_atom_site_label_2
_geom_angle_atom_site_label_3
_geom_angle
C12 O11 H11 104.3(15)
O11 C12 C13 124.22(13)
O11 C12 C21 113.30(12)
C13 C12 C21 122.48(12)
C12 C13 C14 126.27(12)
C12 C13 H13 116.9
C14 C13 H13 116.9
C13 C14 S15 125.37(11)
C13 C14 S16 111.29(10)
S15 C14 S16 123.33(9)
C14 S16 C17 104.79(8)
S16 C17 H17A 109.5
S16 C17 H17B 109.5
H17A C17 H17B 109.5
S16 C17 H17C 109.5
H17A C17 H17C 109.5
H17B C17 H17C 109.5
C22 C21 C34 121.08(13)
C22 C21 C12 118.72(12)
C34 C21 C12 120.17(12)
C21 C22 C23 122.68(13)
C21 C22 C27 119.21(13)
C23 C22 C27 118.08(13)
C24 C23 C22 120.91(14)
C24 C23 H23 119.5
C22 C23 H23 119.5
C23 C24 C25 120.76(15)
C23 C24 H24 119.6
C25 C24 H24 119.6
C26 C25 C24 120.57(15)
C26 C25 H25 119.7
C24 C25 H25 119.7
C25 C26 C27 120.63(15)
C25 C26 H26 119.7
C27 C26 H26 119.7
C28 C27 C22 119.41(13)
C28 C27 C26 121.57(14)
C22 C27 C26 119.02(14)
C29 C28 C27 121.85(13)
C29 C28 H28 119.1
C27 C28 H28 119.1
C28 C29 C30 121.11(14)
C28 C29 C34 119.60(13)
C30 C29 C34 119.26(14)
C31 C30 C29 120.94(15)
C31 C30 H30 119.5
C29 C30 H30 119.5
C30 C31 C32 120.05(15)
C30 C31 H31 120.0
C32 C31 H31 120.0
C33 C32 C31 121.12(16)
C33 C32 H32 119.4
C31 C32 H32 119.4
C32 C33 C34 120.79(16)
C32 C33 H33 119.6
C34 C33 H33 119.6
C21 C34 C33 123.29(13)
C21 C34 C29 118.85(13)
C33 C34 C29 117.83(13)

loop_
_geom_bond_atom_site_label_1
_geom_bond_atom_site_label_2
_geom_bond_distance
O11 C12 1.3310(16)
O11 H11 0.818(15)
C12 C13 1.3591(19)
C12 C21 1.4813(18)
C13 C14 1.4288(19)
C13 H13 0.9300
C14 S15 1.6641(14)
C14 S16 1.7347(14)
S16 C17 1.7884(17)
C17 H17A 0.9600
C17 H17B 0.9600
C17 H17C 0.9600
C21 C22 1.4065(19)
C21 C34 1.4065(19)
C22 C23 1.4282(19)
C22 C27 1.4298(19)
C23 C24 1.357(2)
C23 H23 0.9300
C24 C25 1.414(2)
C24 H24 0.9300
C25 C26 1.352(2)
C25 H25 0.9300
C26 C27 1.430(2)
C26 H26 0.9300
C27 C28 1.390(2)
C28 C29 1.388(2)
C28 H28 0.9300
C29 C30 1.424(2)
C29 C34 1.434(2)
C30 C31 1.352(3)
C30 H30 0.9300
C31 C32 1.416(3)
C31 H31 0.9300
C32 C33 1.360(2)
C32 H32 0.9300
C33 C34 1.426(2)
C33 H33 0.9300

loop_
_geom_hbond_atom_site_label_D
_geom_hbond_atom_site_label_H
_geom_hbond_atom_site_label_A
_geom_hbond_distance_DH
_geom_hbond_distance_HA
_geom_hbond_distance_DA
_geom_hbond_angle_DHA
O11 H11 S15 0.818(15) 2.150(16) 2.9256(12) 158(2)

loop_
_geom_torsion_atom_site_label_1
_geom_torsion_atom_site_label_2
_geom_torsion_atom_site_label_3
_geom_torsion_atom_site_label_4
_geom_torsion
O11 C12 C13 C14 0.5(2)
C21 C12 C13 C14 179.93(14)
C12 C13 C14 S15 0.6(2)
C12 C13 C14 S16 -178.29(13)
C13 C14 S16 C17 -179.38(11)
S15 C14 S16 C17 1.67(13)
O11 C12 C21 C22 65.66(17)
C13 C12 C21 C22 -113.80(16)
O11 C12 C21 C34 -112.34(14)
C13 C12 C21 C34 68.19(19)
C34 C21 C22 C23 -177.10(13)
C12 C21 C22 C23 4.92(19)
C34 C21 C22 C27 0.89(19)
C12 C21 C22 C27 -177.10(12)
C21 C22 C23 C24 178.74(13)
C27 C22 C23 C24 0.7(2)
C22 C23 C24 C25 0.4(2)
C23 C24 C25 C26 -0.8(2)
C24 C25 C26 C27 -0.1(2)
C21 C22 C27 C28 0.2(2)
C23 C22 C27 C28 178.27(13)
C21 C22 C27 C26 -179.61(13)
C23 C22 C27 C26 -1.54(19)
C25 C26 C27 C28 -178.58(15)
C25 C26 C27 C22 1.2(2)
C22 C27 C28 C29 -1.1(2)
C26 C27 C28 C29 178.73(14)
C27 C28 C29 C30 178.83(13)
C27 C28 C29 C34 0.9(2)
C28 C29 C30 C31 -177.88(15)
C34 C29 C30 C31 0.1(2)
C29 C30 C31 C32 -0.4(2)
C30 C31 C32 C33 0.6(3)
C31 C32 C33 C34 -0.3(3)
C22 C21 C34 C33 -178.87(13)
C12 C21 C34 C33 -0.9(2)
C22 C21 C34 C29 -1.1(2)
C12 C21 C34 C29 176.86(12)
C32 C33 C34 C21 177.80(14)
C32 C33 C34 C29 0.0(2)
C28 C29 C34 C21 0.2(2)
C30 C29 C34 C21 -177.78(13)
C28 C29 C34 C33 178.12(13)
C30 C29 C34 C33 0.1(2)
